data_7015285
loop_
_publ_author_name
'H\"anninen, Mikko M'
'Sillanp\"a\"a, Reijo'
'Kivel\"a, Henri'
'Lehtonen, Ari'

_publ_section_title
;
 Imidotungsten(VI) complexes with chelating amino and imino phenolates.
;
_journal_issue 12
_journal_name_full 'Dalton transactions (Cambridge, England : 2003)'
_journal_page_first 2868
_journal_page_last 2874
_journal_paper_doi 10.1039/c0dt01438a
_journal_volume 40
_journal_year 2011
_chemical_absolute_configuration ad
_chemical_compound_source 'synthesis as described'
_chemical_formula_moiety '2(C24 H35 Cl3 N2 O W), C7 H8'
_chemical_formula_sum 'C55 H78 Cl6 N4 O2 W2'
_chemical_formula_weight 1407.59
_chemical_name_systematic
;
?
;
_space_group_IT_number 14
_symmetry_cell_setting monoclinic
_symmetry_Int_Tables_number 14
_symmetry_space_group_name_Hall '-P 2yn'
_symmetry_space_group_name_H-M 'P 1 21/n 1'
_atom_sites_solution_hydrogens geom
_atom_sites_solution_primary direct
_atom_sites_solution_secondary difmap
_audit_conform_dict_location ftp://ftp.iucr.org/pub/cif_core.dic
_audit_conform_dict_name cif_core.dic
_audit_conform_dict_version 2.4
_audit_creation_date 2010-10-14T17:04:10-00:00
_audit_creation_method 'WinGX routine CIF_UPDATE'
_cell_angle_alpha 90.000
_cell_angle_beta 102.8943(25)
_cell_angle_gamma 90.000
_cell_formula_units_Z 2
_cell_length_a 10.15330(40)
_cell_length_b 21.67530(100)
_cell_length_c 13.67660(50)
_cell_measurement_reflns_used 5038
_cell_measurement_temperature 123(2)
_cell_measurement_theta_max 27.878
_cell_measurement_theta_min 0.407
_cell_measurement_wavelength 0.71073
_cell_volume 2934.0(2)
_computing_cell_refinement 'HKL Scalepack (Otwinowski & Minor 1997)'
_computing_data_collection 'Collect (Bruker AXS BV, 1997-2004)'
_computing_data_reduction 'HKL Denzo and Scalepack (Otwinowski & Minor 1997)'
_computing_molecular_graphics 'Ortep-3 for Windows (Farrugia, 1997)'
_computing_publication_material 'WinGX publication routines (Farrugia, 1999)'
_computing_structure_refinement 'SHELXL-97 (Sheldrick, 2008)'
_diffrn_ambient_temperature 123(2)
_diffrn_detector 'CCD plate'
_diffrn_detector_area_resol_mean 9
_diffrn_measured_fraction_theta_full 0.985
_diffrn_measured_fraction_theta_max 0.985
_diffrn_measurement_device '95mm CCD camera on \k-goniostat'
_diffrn_measurement_device_type KappaCCD
_diffrn_measurement_method 'CCD rotation images, thick slices'
_diffrn_orient_matrix_type 'by Bruker AXS Collect from scalepack cell'
_diffrn_orient_matrix_UB_11 -0.777226E-1
_diffrn_orient_matrix_UB_12 0.150119E-1
_diffrn_orient_matrix_UB_13 -0.530834E-1
_diffrn_orient_matrix_UB_21 0.503588E-1
_diffrn_orient_matrix_UB_22 -0.10747E-1
_diffrn_orient_matrix_UB_23 -0.527146E-1
_diffrn_orient_matrix_UB_31 -0.403964E-1
_diffrn_orient_matrix_UB_32 -0.422803E-1
_diffrn_orient_matrix_UB_33 -0.54483E-2
_diffrn_radiation_monochromator 'horizonally mounted graphite crystal'
_diffrn_radiation_probe x-ray
_diffrn_radiation_type MoK\a
_diffrn_radiation_wavelength 0.71073
_diffrn_reflns_av_R_equivalents 0.0414
_diffrn_reflns_av_unetI/netI 0.0544
_diffrn_reflns_limit_h_max 12
_diffrn_reflns_limit_h_min -11
_diffrn_reflns_limit_k_max 25
_diffrn_reflns_limit_k_min -23
_diffrn_reflns_limit_l_max 14
_diffrn_reflns_limit_l_min -16
_diffrn_reflns_number 13972
_diffrn_reflns_theta_full 25
_diffrn_reflns_theta_max 25
_diffrn_reflns_theta_min 2.26
_diffrn_source 'Enraf Nonius FR590'
_exptl_absorpt_coefficient_mu 4.233
_exptl_absorpt_correction_T_max 0.7457
_exptl_absorpt_correction_T_min 0.5036
_exptl_absorpt_correction_type multi-scan
_exptl_absorpt_process_details '(SADABS; Sheldrick, 2008)'
_exptl_crystal_colour red
_exptl_crystal_density_diffrn 1.593
_exptl_crystal_density_method 'not measured'
_exptl_crystal_description plate
_exptl_crystal_F_000 1404
_exptl_crystal_size_max 0.24
_exptl_crystal_size_mid 0.16
_exptl_crystal_size_min 0.1
_refine_diff_density_max 2.189
_refine_diff_density_min -1.543
_refine_diff_density_rms 0.154
_refine_ls_extinction_method none
_refine_ls_goodness_of_fit_ref 1.136
_refine_ls_hydrogen_treatment constr
_refine_ls_matrix_type full
_refine_ls_number_parameters 327
_refine_ls_number_reflns 5083
_refine_ls_number_restraints 22
_refine_ls_restrained_S_all 1.134
_refine_ls_R_factor_all 0.072
_refine_ls_R_factor_gt 0.0546
_refine_ls_shift/su_max 0
_refine_ls_shift/su_mean 0
_refine_ls_structure_factor_coef Fsqd
_refine_ls_weighting_details 'calc w=1/[\s^2^(Fo^2^)+(0.0000P)^2^+37.7363P] where P=(Fo^2^+2Fc^2^)/3'
_refine_ls_weighting_scheme calc
_refine_ls_wR_factor_gt 0.1162
_refine_ls_wR_factor_ref 0.1225
_reflns_number_gt 4128
_reflns_number_total 5083
_reflns_threshold_expression >2\s(I)
_cod_data_source_file c0dt01438a.txt
_cod_data_source_block WNPhCl3-LiPr
_cod_original_cell_volume 2933.990(209)
_cod_original_sg_symbol_Hall -p_2yn
_cod_original_sg_symbol_H-M p_1_21/n_1
_cod_database_code 7015285

loop_
_symmetry_equiv_pos_as_xyz
'x, y, z'
'-x+1/2, y+1/2, -z+1/2'
'-x, -y, -z'
'x-1/2, -y-1/2, z-1/2'

loop_
_atom_site_label
_atom_site_type_symbol
_atom_site_fract_x
_atom_site_fract_y
_atom_site_fract_z
_atom_site_U_iso_or_equiv
_atom_site_adp_type
_atom_site_occupancy
_atom_site_symmetry_multiplicity
_atom_site_calc_flag
_atom_site_refinement_flags
_atom_site_disorder_assembly
_atom_site_disorder_group
W1 W 0.54252(4) 0.236358(18) -0.00924(3) 0.03252(14) Uani 1 1 d . . .
Cl1 Cl 0.3459(3) 0.17618(13) -0.03215(19) 0.0476(6) Uani 1 1 d . . .
Cl2 Cl 0.4057(3) 0.32237(12) 0.00892(19) 0.0471(6) Uani 1 1 d . . .
Cl3 Cl 0.7316(3) 0.30185(13) 0.0452(2) 0.0553(7) Uani 1 1 d . . .
O1 O 0.6465(6) 0.1643(3) 0.0106(4) 0.0340(15) Uani 1 1 d . . .
N1 N 0.5429(8) 0.2489(3) -0.1336(6) 0.0326(18) Uani 1 1 d . . .
N8 N 0.5658(9) 0.2299(4) 0.1645(6) 0.047(2) Uani 1 1 d . . .
H8 H 0.5893 0.2705 0.1824 0.057 Uiso 1 1 calc R . .
C1 C 0.6932(8) 0.1194(4) 0.0797(6) 0.0266(19) Uani 1 1 d . . .
C2 C 0.7279(9) 0.0622(4) 0.0436(7) 0.030(2) Uani 1 1 d . . .
C3 C 0.7769(9) 0.0187(4) 0.1171(7) 0.033(2) Uani 1 1 d . . .
H3 H 0.8018 -0.0206 0.0961 0.04 Uiso 1 1 calc R . .
C4 C 0.7921(9) 0.0288(4) 0.2197(7) 0.033(2) Uani 1 1 d . A .
C5 C 0.7564(9) 0.0866(5) 0.2497(7) 0.036(2) Uani 1 1 d . . .
H5 H 0.7652 0.0944 0.3192 0.044 Uiso 1 1 calc R . .
C6 C 0.7089(9) 0.1328(5) 0.1819(7) 0.034(2) Uani 1 1 d . . .
C7 C 0.6921(11) 0.1977(5) 0.2177(7) 0.045(3) Uani 1 1 d . . .
H7A H 0.6931 0.1963 0.2902 0.053 Uiso 1 1 calc R . .
H7B H 0.7709 0.2226 0.2097 0.053 Uiso 1 1 calc R . .
C9 C 0.4468(10) 0.2227(5) 0.2108(7) 0.047(3) Uani 1 1 d . . .
H9 H 0.3647 0.2378 0.1619 0.056 Uiso 1 1 calc R . .
C10 C 0.4294(12) 0.1517(6) 0.2277(9) 0.062(3) Uani 1 1 d . . .
H10A H 0.4291 0.1294 0.1653 0.093 Uiso 1 1 calc R . .
H10B H 0.3439 0.1444 0.2477 0.093 Uiso 1 1 calc R . .
H10C H 0.5045 0.1369 0.2806 0.093 Uiso 1 1 calc R . .
C11 C 0.4600(13) 0.2580(6) 0.3054(9) 0.068(4) Uani 1 1 d . . .
H11A H 0.5391 0.2433 0.3548 0.102 Uiso 1 1 calc R . .
H11B H 0.3786 0.2521 0.3317 0.102 Uiso 1 1 calc R . .
H11C H 0.4709 0.302 0.2923 0.102 Uiso 1 1 calc R . .
C12 C 0.7157(9) 0.0488(4) -0.0684(6) 0.029(2) Uani 1 1 d . . .
C13 C 0.5676(10) 0.0521(5) -0.1231(8) 0.047(3) Uani 1 1 d . . .
H13A H 0.5153 0.0223 -0.0934 0.07 Uiso 1 1 calc R . .
H13B H 0.5594 0.0423 -0.1941 0.07 Uiso 1 1 calc R . .
H13C H 0.5331 0.0938 -0.1168 0.07 Uiso 1 1 calc R . .
C14 C 0.7704(12) -0.0156(4) -0.0843(7) 0.046(3) Uani 1 1 d . . .
H14A H 0.8657 -0.0182 -0.0495 0.069 Uiso 1 1 calc R . .
H14B H 0.7621 -0.0227 -0.1562 0.069 Uiso 1 1 calc R . .
H14C H 0.7185 -0.0468 -0.0574 0.069 Uiso 1 1 calc R . .
C15 C 0.7976(10) 0.0958(4) -0.1132(7) 0.035(2) Uani 1 1 d . . .
H15A H 0.7628 0.1373 -0.1063 0.053 Uiso 1 1 calc R . .
H15B H 0.7901 0.0865 -0.1843 0.053 Uiso 1 1 calc R . .
H15C H 0.8927 0.0936 -0.0776 0.053 Uiso 1 1 calc R . .
C16 C 0.8515(10) -0.0201(5) 0.2983(7) 0.040(2) Uani 1 1 d D . .
C17A C 0.7735(19) -0.0275(8) 0.3767(12) 0.055(5) Uani 0.721(18) 1 d P A 2
H17A H 0.8119 -0.0614 0.4216 0.083 Uiso 0.721(18) 1 calc PR A 2
H17B H 0.6792 -0.037 0.3452 0.083 Uiso 0.721(18) 1 calc PR A 2
H17C H 0.7776 0.0108 0.4153 0.083 Uiso 0.721(18) 1 calc PR A 2
C18A C 0.9986(16) -0.0018(9) 0.3478(16) 0.072(7) Uani 0.721(18) 1 d P A 2
H18A H 1.0379 -0.0328 0.398 0.108 Uiso 0.721(18) 1 calc PR A 2
H18B H 0.999 0.0385 0.3804 0.108 Uiso 0.721(18) 1 calc PR A 2
H18C H 1.052 0.0005 0.2965 0.108 Uiso 0.721(18) 1 calc PR A 2
C19A C 0.8661(18) -0.0852(6) 0.2513(11) 0.051(5) Uani 0.721(18) 1 d P A 2
H19A H 0.9249 -0.0819 0.2037 0.076 Uiso 0.721(18) 1 calc PR A 2
H19B H 0.7768 -0.1 0.2164 0.076 Uiso 0.721(18) 1 calc PR A 2
H19C H 0.9057 -0.1143 0.3047 0.076 Uiso 0.721(18) 1 calc PR A 2
C17B C 0.858(5) 0.006(2) 0.404(2) 0.065(14) Uiso 0.279(18) 1 d PD A 3
H17D H 0.8866 -0.0266 0.4539 0.098 Uiso 0.279(18) 1 calc PR A 3
H17E H 0.768 0.0209 0.4083 0.098 Uiso 0.279(18) 1 calc PR A 3
H17F H 0.9224 0.0402 0.417 0.098 Uiso 0.279(18) 1 calc PR A 3
C18B C 0.991(3) -0.036(3) 0.286(5) 0.086(18) Uiso 0.279(18) 1 d PD A 3
H18D H 1.021 -0.0747 0.3225 0.129 Uiso 0.279(18) 1 calc PR A 3
H18E H 1.0539 -0.003 0.3134 0.129 Uiso 0.279(18) 1 calc PR A 3
H18F H 0.9898 -0.042 0.2149 0.129 Uiso 0.279(18) 1 calc PR A 3
C19B C 0.745(4) -0.0722(18) 0.284(3) 0.048(11) Uiso 0.279(18) 1 d P A 3
H19D H 0.7163 -0.0822 0.2128 0.072 Uiso 0.279(18) 1 calc PR A 3
H19E H 0.6673 -0.0586 0.3097 0.072 Uiso 0.279(18) 1 calc PR A 3
H19F H 0.7852 -0.1089 0.3213 0.072 Uiso 0.279(18) 1 calc PR A 3
C20 C 0.5516(9) 0.2699(4) -0.2293(7) 0.033(2) Uani 1 1 d . . .
C21 C 0.5400(9) 0.3327(5) -0.2489(8) 0.040(2) Uani 1 1 d . . .
H21 H 0.5291 0.3606 -0.1977 0.048 Uiso 1 1 calc R . .
C22 C 0.5444(10) 0.3540(5) -0.3414(8) 0.046(3) Uani 1 1 d . . .
H22 H 0.5331 0.3968 -0.3558 0.055 Uiso 1 1 calc R . .
C23 C 0.5651(10) 0.3136(6) -0.4151(8) 0.055(3) Uani 1 1 d . . .
H23 H 0.5679 0.3287 -0.4799 0.066 Uiso 1 1 calc R . .
C24 C 0.5813(11) 0.2530(6) -0.3945(8) 0.051(3) Uani 1 1 d . . .
H24 H 0.5993 0.2259 -0.4445 0.062 Uiso 1 1 calc R . .
C25 C 0.5721(10) 0.2288(5) -0.3010(7) 0.045(3) Uani 1 1 d . . .
H25 H 0.5798 0.1857 -0.2878 0.054 Uiso 1 1 calc R . .
C36 C 0.890(4) 0.5807(19) -0.069(3) 0.136(17) Uiso 0.5 1 d PD B -1
H36A H 0.9009 0.6137 -0.0187 0.205 Uiso 0.5 1 calc PR B -1
H36B H 0.794 0.571 -0.0923 0.205 Uiso 0.5 1 calc PR B -1
H36C H 0.9271 0.5942 -0.1256 0.205 Uiso 0.5 1 calc PR B -1
C30 C 0.999(4) 0.416(2) -0.007(3) 0.136 Uiso 0.5 1 d PD B -1
H30 H 0.9773 0.3741 -0.0245 0.164 Uiso 0.5 1 calc PR B -1
C31 C 1.106(4) 0.434(2) 0.067(3) 0.136 Uiso 0.5 1 d PD B -1
H31 H 1.1592 0.4009 0.101 0.164 Uiso 0.5 1 calc PR B -1
C32 C 1.149(4) 0.4913(19) 0.100(3) 0.136 Uiso 0.5 1 d PD B -1
H32 H 1.2267 0.4977 0.1519 0.164 Uiso 0.5 1 calc PR B -1
C33 C 1.073(5) 0.539(2) 0.053(3) 0.136 Uiso 0.5 1 d PD B -1
H33 H 1.095 0.5803 0.0712 0.164 Uiso 0.5 1 calc PR B -1
C34 C 0.965(4) 0.524(2) -0.022(3) 0.136 Uiso 0.5 1 d PD B -1
C35 C 0.926(5) 0.466(2) -0.053(4) 0.136 Uiso 0.5 1 d PD B -1
H35 H 0.8495 0.4591 -0.1068 0.164 Uiso 0.5 1 calc PR B -1

loop_
_atom_site_aniso_label
_atom_site_aniso_U_11
_atom_site_aniso_U_22
_atom_site_aniso_U_33
_atom_site_aniso_U_23
_atom_site_aniso_U_13
_atom_site_aniso_U_12
W1 0.0361(2) 0.0345(2) 0.0288(2) 0.00233(18) 0.01113(15) 0.00859(19)
Cl1 0.0408(14) 0.0619(17) 0.0427(14) -0.0108(13) 0.0147(12) -0.0081(12)
Cl2 0.0547(15) 0.0452(15) 0.0435(14) 0.0056(12) 0.0158(12) 0.0230(12)
Cl3 0.0494(16) 0.0552(17) 0.0647(18) -0.0163(14) 0.0195(14) -0.0083(13)
O1 0.043(4) 0.033(4) 0.028(3) -0.004(3) 0.013(3) 0.002(3)
N1 0.036(4) 0.030(4) 0.034(4) 0.006(3) 0.012(3) 0.011(3)
N8 0.054(5) 0.055(6) 0.034(4) 0.004(4) 0.011(4) 0.029(5)
C1 0.018(4) 0.037(5) 0.024(4) 0.005(4) 0.002(3) 0.008(4)
C2 0.029(5) 0.034(5) 0.030(5) -0.001(4) 0.013(4) -0.002(4)
C3 0.039(5) 0.030(5) 0.031(5) 0.001(4) 0.009(4) -0.001(4)
C4 0.031(5) 0.037(5) 0.029(5) 0.008(4) 0.005(4) -0.005(4)
C5 0.034(5) 0.050(6) 0.024(5) 0.001(4) 0.005(4) 0.005(5)
C6 0.029(5) 0.045(6) 0.029(5) -0.005(4) 0.006(4) 0.006(4)
C7 0.052(6) 0.050(6) 0.030(5) -0.009(5) 0.005(5) 0.019(5)
C9 0.035(5) 0.072(8) 0.035(5) 0.012(5) 0.011(4) 0.005(5)
C10 0.043(6) 0.078(9) 0.065(8) 0.000(7) 0.015(6) -0.010(6)
C11 0.065(8) 0.095(10) 0.047(7) -0.022(7) 0.018(6) 0.010(7)
C12 0.032(5) 0.030(5) 0.028(5) 0.001(4) 0.010(4) -0.002(4)
C13 0.041(6) 0.062(7) 0.037(6) -0.009(5) 0.009(5) -0.012(5)
C14 0.074(8) 0.034(6) 0.031(5) -0.007(4) 0.014(5) 0.002(5)
C15 0.041(6) 0.042(6) 0.026(5) -0.002(4) 0.017(4) -0.003(4)
C16 0.044(6) 0.041(6) 0.031(5) 0.004(4) 0.003(4) -0.005(5)
C17A 0.077(12) 0.046(10) 0.050(10) 0.023(8) 0.029(9) 0.022(9)
C18A 0.039(9) 0.074(13) 0.090(15) 0.053(12) -0.014(9) 0.007(8)
C19A 0.083(12) 0.026(8) 0.039(8) 0.008(6) 0.005(8) 0.016(7)
C20 0.024(4) 0.044(6) 0.032(5) 0.010(4) 0.012(4) 0.003(4)
C21 0.034(5) 0.041(6) 0.047(6) 0.008(5) 0.014(5) 0.000(4)
C22 0.034(5) 0.046(6) 0.060(7) 0.016(6) 0.013(5) 0.003(5)
C23 0.037(6) 0.082(9) 0.045(6) 0.030(6) 0.009(5) 0.011(6)
C24 0.051(7) 0.072(9) 0.033(5) 0.007(5) 0.013(5) 0.019(6)
C25 0.048(6) 0.051(7) 0.033(5) 0.005(5) 0.005(5) 0.011(5)

loop_
_atom_type_symbol
_atom_type_description
_atom_type_scat_dispersion_real
_atom_type_scat_dispersion_imag
_atom_type_scat_source
C C 0.0033 0.0016 'International Tables Vol C Tables 4.2.6.8 and 6.1.1.4'
H H 0 0 'International Tables Vol C Tables 4.2.6.8 and 6.1.1.4'
N N 0.0061 0.0033 'International Tables Vol C Tables 4.2.6.8 and 6.1.1.4'
O O 0.0106 0.006 'International Tables Vol C Tables 4.2.6.8 and 6.1.1.4'
Cl Cl 0.1484 0.1585 'International Tables Vol C Tables 4.2.6.8 and 6.1.1.4'
W W -0.849 6.8722 'International Tables Vol C Tables 4.2.6.8 and 6.1.1.4'

loop_
_geom_angle_atom_site_label_1
_geom_angle_atom_site_label_2
_geom_angle_atom_site_label_3
_geom_angle
_geom_angle_site_symmetry_1
_geom_angle_site_symmetry_3
_geom_angle_publ_flag
N1 W1 O1 98.6(3) . . ?
N1 W1 N8 171.9(4) . . ?
O1 W1 N8 82.9(3) . . ?
N1 W1 Cl1 98.3(3) . . ?
O1 W1 Cl1 89.5(2) . . ?
N8 W1 Cl1 89.6(2) . . ?
N1 W1 Cl3 92.0(3) . . ?
O1 W1 Cl3 93.6(2) . . ?
N8 W1 Cl3 80.0(3) . . ?
Cl1 W1 Cl3 168.61(9) . . ?
N1 W1 Cl2 96.3(2) . . ?
O1 W1 Cl2 165.06(19) . . ?
N8 W1 Cl2 82.5(2) . . ?
Cl1 W1 Cl2 87.15(10) . . ?
Cl3 W1 Cl2 87.04(10) . . ?
C1 O1 W1 142.5(5) . . ?
C20 N1 W1 169.7(7) . . ?
C9 N8 C7 115.6(8) . . ?
C9 N8 W1 122.0(6) . . ?
C7 N8 W1 113.7(6) . . ?
C9 N8 H8 99.9 . . ?
C7 N8 H8 99.9 . . ?
W1 N8 H8 99.9 . . ?
O1 C1 C6 119.2(8) . . ?
O1 C1 C2 117.5(7) . . ?
C6 C1 C2 123.3(8) . . ?
C3 C2 C1 115.0(8) . . ?
C3 C2 C12 122.0(8) . . ?
C1 C2 C12 122.9(8) . . ?
C2 C3 C4 124.3(9) . . ?
C2 C3 H3 117.9 . . ?
C4 C3 H3 117.9 . . ?
C5 C4 C3 117.5(8) . . ?
C5 C4 C16 120.2(8) . . ?
C3 C4 C16 122.3(9) . . ?
C6 C5 C4 122.1(9) . . ?
C6 C5 H5 119 . . ?
C4 C5 H5 119 . . ?
C5 C6 C1 117.8(9) . . ?
C5 C6 C7 120.4(8) . . ?
C1 C6 C7 121.3(9) . . ?
N8 C7 C6 115.0(8) . . ?
N8 C7 H7A 108.5 . . ?
C6 C7 H7A 108.5 . . ?
N8 C7 H7B 108.5 . . ?
C6 C7 H7B 108.5 . . ?
H7A C7 H7B 107.5 . . ?
C11 C9 N8 113.1(9) . . ?
C11 C9 C10 111.6(10) . . ?
N8 C9 C10 107.0(9) . . ?
C11 C9 H9 108.3 . . ?
N8 C9 H9 108.3 . . ?
C10 C9 H9 108.3 . . ?
C9 C10 H10A 109.5 . . ?
C9 C10 H10B 109.5 . . ?
H10A C10 H10B 109.5 . . ?
C9 C10 H10C 109.5 . . ?
H10A C10 H10C 109.5 . . ?
H10B C10 H10C 109.5 . . ?
C9 C11 H11A 109.5 . . ?
C9 C11 H11B 109.5 . . ?
H11A C11 H11B 109.5 . . ?
C9 C11 H11C 109.5 . . ?
H11A C11 H11C 109.5 . . ?
H11B C11 H11C 109.5 . . ?
C13 C12 C15 109.8(8) . . ?
C13 C12 C14 108.8(8) . . ?
C15 C12 C14 107.6(8) . . ?
C13 C12 C2 109.4(7) . . ?
C15 C12 C2 110.2(7) . . ?
C14 C12 C2 111.1(7) . . ?
C12 C13 H13A 109.5 . . ?
C12 C13 H13B 109.5 . . ?
H13A C13 H13B 109.5 . . ?
C12 C13 H13C 109.5 . . ?
H13A C13 H13C 109.5 . . ?
H13B C13 H13C 109.5 . . ?
C12 C14 H14A 109.5 . . ?
C12 C14 H14B 109.5 . . ?
H14A C14 H14B 109.5 . . ?
C12 C14 H14C 109.5 . . ?
H14A C14 H14C 109.5 . . ?
H14B C14 H14C 109.5 . . ?
C12 C15 H15A 109.5 . . ?
C12 C15 H15B 109.5 . . ?
H15A C15 H15B 109.5 . . ?
C12 C15 H15C 109.5 . . ?
H15A C15 H15C 109.5 . . ?
H15B C15 H15C 109.5 . . ?
C17A C16 C18B 136(2) . . ?
C17A C16 C4 113.2(10) . . ?
C18B C16 C4 108(2) . . ?
C17A C16 C17B 43.5(19) . . ?
C18B C16 C17B 110(3) . . ?
C4 C16 C17B 109.4(19) . . ?
C17A C16 C19B 62.5(17) . . ?
C18B C16 C19B 118(3) . . ?
C4 C16 C19B 105.3(16) . . ?
C17B C16 C19B 105(3) . . ?
C17A C16 C18A 109.4(13) . . ?
C18B C16 C18A 43(2) . . ?
C4 C16 C18A 108.6(9) . . ?
C17B C16 C18A 70(2) . . ?
C19B C16 C18A 145.2(17) . . ?
C17A C16 C19A 108.3(11) . . ?
C18B C16 C19A 64(2) . . ?
C4 C16 C19A 113.0(9) . . ?
C17B C16 C19A 137(2) . . ?
C19B C16 C19A 54.5(16) . . ?
C18A C16 C19A 103.9(12) . . ?
C16 C17A H17A 109.5 . . ?
C16 C17A H17B 109.5 . . ?
H17A C17A H17B 109.5 . . ?
C16 C17A H17C 109.5 . . ?
H17A C17A H17C 109.5 . . ?
H17B C17A H17C 109.5 . . ?
C16 C18A H18A 109.5 . . ?
C16 C18A H18B 109.5 . . ?
H18A C18A H18B 109.5 . . ?
C16 C18A H18C 109.5 . . ?
H18A C18A H18C 109.5 . . ?
H18B C18A H18C 109.5 . . ?
C16 C19A H19A 109.5 . . ?
C16 C19A H19B 109.5 . . ?
H19A C19A H19B 109.5 . . ?
C16 C19A H19C 109.5 . . ?
H19A C19A H19C 109.5 . . ?
H19B C19A H19C 109.5 . . ?
C16 C17B H17D 109.5 . . ?
C16 C17B H17E 109.5 . . ?
C16 C17B H17F 109.5 . . ?
C16 C18B H18D 109.5 . . ?
C16 C18B H18E 109.5 . . ?
C16 C18B H18F 109.5 . . ?
C16 C19B H19D 109.5 . . ?
C16 C19B H19E 109.5 . . ?
C16 C19B H19F 109.5 . . ?
C25 C20 C21 121.2(9) . . ?
C25 C20 N1 120.4(9) . . ?
C21 C20 N1 118.4(8) . . ?
C22 C21 C20 119.7(10) . . ?
C22 C21 H21 120.2 . . ?
C20 C21 H21 120.2 . . ?
C21 C22 C23 120.4(10) . . ?
C21 C22 H22 119.8 . . ?
C23 C22 H22 119.8 . . ?
C24 C23 C22 119.7(10) . . ?
C24 C23 H23 120.2 . . ?
C22 C23 H23 120.2 . . ?
C23 C24 C25 121.7(11) . . ?
C23 C24 H24 119.1 . . ?
C25 C24 H24 119.1 . . ?
C20 C25 C24 117.3(10) . . ?
C20 C25 H25 121.3 . . ?
C24 C25 H25 121.3 . . ?
C31 C30 C35 112(5) . . ?
C31 C30 H30 124 . . ?
C35 C30 H30 124 . . ?
C32 C31 C30 130(5) . . ?
C32 C31 H31 114.9 . . ?
C30 C31 H31 114.9 . . ?
C33 C32 C31 116(5) . . ?
C33 C32 H32 122.2 . . ?
C31 C32 H32 122.2 . . ?
C32 C33 C34 117(5) . . ?
C32 C33 H33 121.3 . . ?
C34 C33 H33 121.3 . . ?
C33 C34 C35 125(4) . . ?
C33 C34 C36 112(4) . . ?
C35 C34 C36 123(4) . . ?
C34 C35 C30 120(5) . . ?
C34 C35 H35 120.2 . . ?
C30 C35 H35 120.2 . . ?

loop_
_geom_bond_atom_site_label_1
_geom_bond_atom_site_label_2
_geom_bond_distance
_geom_bond_site_symmetry_2
_geom_bond_publ_flag
W1 N1 1.723(7) . ?
W1 O1 1.870(6) . ?
W1 N8 2.339(8) . ?
W1 Cl1 2.347(3) . ?
W1 Cl3 2.370(3) . ?
W1 Cl2 2.371(2) . ?
O1 C1 1.365(10) . ?
N1 C20 1.406(11) . ?
N8 C9 1.493(13) . ?
N8 C7 1.498(12) . ?
N8 H8 0.93 . ?
C1 C6 1.402(12) . ?
C1 C2 1.409(12) . ?
C2 C3 1.387(12) . ?
C2 C12 1.536(12) . ?
C3 C4 1.394(12) . ?
C3 H3 0.95 . ?
C4 C5 1.392(13) . ?
C4 C16 1.535(13) . ?
C5 C6 1.377(13) . ?
C5 H5 0.95 . ?
C6 C7 1.513(13) . ?
C7 H7A 0.99 . ?
C7 H7B 0.99 . ?
C9 C11 1.483(15) . ?
C9 C10 1.573(16) . ?
C9 H9 1 . ?
C10 H10A 0.98 . ?
C10 H10B 0.98 . ?
C10 H10C 0.98 . ?
C11 H11A 0.98 . ?
C11 H11B 0.98 . ?
C11 H11C 0.98 . ?
C12 C13 1.524(13) . ?
C12 C15 1.526(12) . ?
C12 C14 1.536(13) . ?
C13 H13A 0.98 . ?
C13 H13B 0.98 . ?
C13 H13C 0.98 . ?
C14 H14A 0.98 . ?
C14 H14B 0.98 . ?
C14 H14C 0.98 . ?
C15 H15A 0.98 . ?
C15 H15B 0.98 . ?
C15 H15C 0.98 . ?
C16 C17A 1.477(17) . ?
C16 C18B 1.507(19) . ?
C16 C17B 1.540(19) . ?
C16 C19B 1.54(4) . ?
C16 C18A 1.547(19) . ?
C16 C19A 1.571(17) . ?
C17A H17A 0.98 . ?
C17A H17B 0.98 . ?
C17A H17C 0.98 . ?
C18A H18A 0.98 . ?
C18A H18B 0.98 . ?
C18A H18C 0.98 . ?
C19A H19A 0.98 . ?
C19A H19B 0.98 . ?
C19A H19C 0.98 . ?
C17B H17D 0.98 . ?
C17B H17E 0.98 . ?
C17B H17F 0.98 . ?
C18B H18D 0.98 . ?
C18B H18E 0.98 . ?
C18B H18F 0.98 . ?
C19B H19D 0.98 . ?
C19B H19E 0.98 . ?
C19B H19F 0.98 . ?
C20 C25 1.375(14) . ?
C20 C21 1.388(13) . ?
C21 C22 1.358(14) . ?
C21 H21 0.95 . ?
C22 C23 1.385(16) . ?
C22 H22 0.95 . ?
C23 C24 1.347(15) . ?
C23 H23 0.95 . ?
C24 C25 1.405(14) . ?
C24 H24 0.95 . ?
C25 H25 0.95 . ?
C36 C34 1.50(2) . ?
C36 H36A 0.98 . ?
C36 H36B 0.98 . ?
C36 H36C 0.98 . ?
C30 C31 1.366(19) . ?
C30 C35 1.38(2) . ?
C30 H30 0.95 . ?
C31 C32 1.361(19) . ?
C31 H31 0.95 . ?
C32 C33 1.36(2) . ?
C32 H32 0.95 . ?
C33 C34 1.366(18) . ?
C33 H33 0.95 . ?
C34 C35 1.368(18) . ?
C35 H35 0.95 . ?

loop_
_geom_torsion_atom_site_label_1
_geom_torsion_atom_site_label_2
_geom_torsion_atom_site_label_3
_geom_torsion_atom_site_label_4
_geom_torsion
_geom_torsion_site_symmetry_1
_geom_torsion_site_symmetry_2
_geom_torsion_site_symmetry_3
_geom_torsion_site_symmetry_4
_geom_torsion_publ_flag
N1 W1 O1 C1 -174.7(9) . . . . ?
N8 W1 O1 C1 13.3(9) . . . . ?
Cl1 W1 O1 C1 -76.3(9) . . . . ?
Cl3 W1 O1 C1 92.7(9) . . . . ?
Cl2 W1 O1 C1 0.7(15) . . . . ?
O1 W1 N1 C20 -127(4) . . . . ?
N8 W1 N1 C20 -26(5) . . . . ?
Cl1 W1 N1 C20 142(4) . . . . ?
Cl3 W1 N1 C20 -33(4) . . . . ?
Cl2 W1 N1 C20 54(4) . . . . ?
N1 W1 N8 C9 140(2) . . . . ?
O1 W1 N8 C9 -118.4(8) . . . . ?
Cl1 W1 N8 C9 -28.8(8) . . . . ?
Cl3 W1 N8 C9 146.6(8) . . . . ?
Cl2 W1 N8 C9 58.3(7) . . . . ?
N1 W1 N8 C7 -74(2) . . . . ?
O1 W1 N8 C7 27.7(7) . . . . ?
Cl1 W1 N8 C7 117.3(7) . . . . ?
Cl3 W1 N8 C7 -67.2(7) . . . . ?
Cl2 W1 N8 C7 -155.5(7) . . . . ?
W1 O1 C1 C6 -25.8(14) . . . . ?
W1 O1 C1 C2 156.5(7) . . . . ?
O1 C1 C2 C3 178.9(8) . . . . ?
C6 C1 C2 C3 1.3(13) . . . . ?
O1 C1 C2 C12 0.1(12) . . . . ?
C6 C1 C2 C12 -177.4(8) . . . . ?
C1 C2 C3 C4 0.1(13) . . . . ?
C12 C2 C3 C4 178.9(8) . . . . ?
C2 C3 C4 C5 -0.5(14) . . . . ?
C2 C3 C4 C16 -177.8(9) . . . . ?
C3 C4 C5 C6 -0.6(14) . . . . ?
C16 C4 C5 C6 176.8(9) . . . . ?
C4 C5 C6 C1 1.9(14) . . . . ?
C4 C5 C6 C7 -170.3(9) . . . . ?
O1 C1 C6 C5 -179.8(8) . . . . ?
C2 C1 C6 C5 -2.3(14) . . . . ?
O1 C1 C6 C7 -7.7(13) . . . . ?
C2 C1 C6 C7 169.8(9) . . . . ?
C9 N8 C7 C6 91.3(11) . . . . ?
W1 N8 C7 C6 -57.1(11) . . . . ?
C5 C6 C7 N8 -138.5(9) . . . . ?
C1 C6 C7 N8 49.6(13) . . . . ?
C7 N8 C9 C11 72.2(12) . . . . ?
W1 N8 C9 C11 -142.2(8) . . . . ?
C7 N8 C9 C10 -51.1(11) . . . . ?
W1 N8 C9 C10 94.5(9) . . . . ?
C3 C2 C12 C13 117.3(10) . . . . ?
C1 C2 C12 C13 -64.1(11) . . . . ?
C3 C2 C12 C15 -122.0(9) . . . . ?
C1 C2 C12 C15 56.7(11) . . . . ?
C3 C2 C12 C14 -2.8(12) . . . . ?
C1 C2 C12 C14 175.8(8) . . . . ?
C5 C4 C16 C17A 48.1(14) . . . . ?
C3 C4 C16 C17A -134.6(12) . . . . ?
C5 C4 C16 C18B -119(3) . . . . ?
C3 C4 C16 C18B 58(3) . . . . ?
C5 C4 C16 C17B 1(2) . . . . ?
C3 C4 C16 C17B 179(2) . . . . ?
C5 C4 C16 C19B 114.3(18) . . . . ?
C3 C4 C16 C19B -68.5(19) . . . . ?
C5 C4 C16 C18A -73.6(14) . . . . ?
C3 C4 C16 C18A 103.7(14) . . . . ?
C5 C4 C16 C19A 171.7(10) . . . . ?
C3 C4 C16 C19A -11.1(14) . . . . ?
W1 N1 C20 C25 153(3) . . . . ?
W1 N1 C20 C21 -26(4) . . . . ?
C25 C20 C21 C22 2.3(14) . . . . ?
N1 C20 C21 C22 -178.2(9) . . . . ?
C20 C21 C22 C23 -2.3(15) . . . . ?
C21 C22 C23 C24 -0.2(16) . . . . ?
C22 C23 C24 C25 2.7(17) . . . . ?
C21 C20 C25 C24 0.2(14) . . . . ?
N1 C20 C25 C24 -179.3(9) . . . . ?
C23 C24 C25 C20 -2.7(16) . . . . ?
C35 C30 C31 C32 0.0(14) . . . . ?
C30 C31 C32 C33 1(2) . . . . ?
C31 C32 C33 C34 -1(3) . . . . ?
C32 C33 C34 C35 0(3) . . . . ?
C32 C33 C34 C36 -179.4(15) . . . . ?
C33 C34 C35 C30 1(3) . . . . ?
C36 C34 C35 C30 -179.8(13) . . . . ?
C31 C30 C35 C34 -1(2) . . . . ?
